data_5910116
loop_
_publ_author_name
'Wyckoff, R. W. G.'

_publ_section_title
;
 Crystal structure of strontium nitrate
;
_journal_name_full 'Crystals structures, Vol. II'
_journal_year 1951
_chemical_formula_structural Sr(NO3)2
_chemical_formula_sum 'N2 O6 Sr'
_chemical_name_systematic 'Strontium nitrate'
_space_group_crystal_system cubic
_space_group_IT_number 205
_space_group_name_Hall '-P 2ac 2ab 3'
_space_group_name_H-M_alt 'P a -3'
_cell_angle_alpha 90
_cell_angle_beta 90
_cell_angle_gamma 90
_cell_formula_units_Z 4
_cell_length_a 7.81
_cell_length_b 7.81
_cell_length_c 7.81
_cell_volume 476.380
_cod_depositor_comments
;
 Removing symmetrically equivalent atoms and updating the atomic coordinates
 after consulting the later works of R. W. G. Wyckoff ("Crystal structures"
 Vol. II, published by Interscience Publishers, Inc., New York, 1951). The
 lattice parameters were taken from Chapter VII, text page 22 and the atomic
 coordinates were taken from Chapter VII, table page 25.

 Antanas Vaitkus,
 2018-01-15
;
_cod_original_sg_symbol_H-M 'P a 3'
_cod_original_formula_sum 'Sr N2 O6'
_cod_database_code 5910116

loop_
_space_group_symop_id
_space_group_symop_operation_xyz
1 x,y,z
2 z,x,y
3 y,z,x
4 -y+1/2,-z,x+1/2
5 z+1/2,-x+1/2,-y
6 -y,z+1/2,-x+1/2
7 -z+1/2,-x,y+1/2
8 -z,x+1/2,-y+1/2
9 y+1/2,-z+1/2,-x
10 x+1/2,-y+1/2,-z
11 -x,y+1/2,-z+1/2
12 -x+1/2,-y,z+1/2
13 -x,-y,-z
14 -z,-x,-y
15 -y,-z,-x
16 y+1/2,z,-x+1/2
17 -z+1/2,x+1/2,y
18 y,-z+1/2,x+1/2
19 z+1/2,x,-y+1/2
20 z,-x+1/2,y+1/2
21 -y+1/2,z+1/2,x
22 -x+1/2,y+1/2,z
23 x,-y+1/2,z+1/2
24 x+1/2,y,-z+1/2

loop_
_atom_site_label
_atom_site_type_symbol
_atom_site_fract_x
_atom_site_fract_y
_atom_site_fract_z
Sr1 Sr2+ 0 0 0
N1 N5+ 0.341 0.341 0.341
O1 O2- 0.264 0.291 0.468
